data_4337860
loop_
_publ_author_name
'Das, Sourav'
'Dey, Atanu'
'Biswas, Sourav'
'Colacio, Enrique'
'Chandrasekhar, Vadapalli'

_publ_section_title
;
 Hydroxide-Free Cubane-Shaped Tetranuclear [Ln4] Complexes.
;
_journal_issue 7
_journal_name_full 'Inorganic chemistry'
_journal_page_first 3417
_journal_paper_doi 10.1021/ic402827b
_journal_volume 53
_journal_year 2014
_chemical_formula_moiety 'C72 H76 Dy4 N8 O16, 6(C H4 O), 4(O)'
_chemical_formula_sum 'C78 H100 Dy4 N8 O26'
_chemical_formula_weight 2215.66
_chemical_name_systematic
; 
 ? 
;
_space_group_IT_number 14
_symmetry_cell_setting monoclinic
_symmetry_space_group_name_Hall '-P 2ybc'
_symmetry_space_group_name_H-M 'P 1 21/c 1'
_atom_sites_solution_hydrogens geom
_atom_sites_solution_primary direct
_atom_sites_solution_secondary difmap
_audit_creation_method SHELXL-97
_cell_angle_alpha 90.000(5)
_cell_angle_beta 103.149(5)
_cell_angle_gamma 90.000(5)
_cell_formula_units_Z 4
_cell_length_a 18.644(5)
_cell_length_b 16.890(5)
_cell_length_c 28.125(5)
_cell_measurement_reflns_used 9866
_cell_measurement_temperature 100(2)
_cell_measurement_theta_max 28.19
_cell_measurement_theta_min 2.41
_cell_volume 8624(4)
_computing_cell_refinement 'Bruker SAINT'
_computing_data_collection 'Bruker APEX2'
_computing_data_reduction 'Bruker SAINT'
_computing_molecular_graphics 'Bruker SHELXTL'
_computing_publication_material 'Bruker SHELXTL'
_computing_structure_refinement 'SHELXL-97 (Sheldrick, 2008)'
_computing_structure_solution 'SHELXS-97 (Sheldrick, 2008)'
_diffrn_ambient_temperature 100(2)
_diffrn_measured_fraction_theta_full 0.999
_diffrn_measured_fraction_theta_max 0.999
_diffrn_radiation_monochromator graphite
_diffrn_radiation_source 'fine-focus sealed tube'
_diffrn_radiation_type MoK\a
_diffrn_radiation_wavelength 0.71069
_diffrn_reflns_av_R_equivalents 0.0835
_diffrn_reflns_av_sigmaI/netI 0.0810
_diffrn_reflns_limit_h_max 22
_diffrn_reflns_limit_h_min -22
_diffrn_reflns_limit_k_max 19
_diffrn_reflns_limit_k_min -20
_diffrn_reflns_limit_l_max 34
_diffrn_reflns_limit_l_min -27
_diffrn_reflns_number 60389
_diffrn_reflns_theta_full 25.50
_diffrn_reflns_theta_max 25.50
_diffrn_reflns_theta_min 2.04
_exptl_absorpt_coefficient_mu 3.505
_exptl_absorpt_correction_T_max 0.7457
_exptl_absorpt_correction_T_min 0.4578
_exptl_absorpt_correction_type empirical
_exptl_absorpt_process_details sadabs
_exptl_crystal_colour red
_exptl_crystal_density_diffrn 1.706
_exptl_crystal_density_method 'not measured'
_exptl_crystal_description block
_exptl_crystal_F_000 4384
_exptl_crystal_size_max 0.052
_exptl_crystal_size_mid 0.036
_exptl_crystal_size_min 0.019
_refine_diff_density_max 2.636
_refine_diff_density_min -1.725
_refine_diff_density_rms 0.214
_refine_ls_extinction_method none
_refine_ls_goodness_of_fit_ref 1.029
_refine_ls_hydrogen_treatment mixed
_refine_ls_matrix_type full
_refine_ls_number_parameters 1051
_refine_ls_number_reflns 16064
_refine_ls_number_restraints 62
_refine_ls_restrained_S_all 1.029
_refine_ls_R_factor_all 0.0942
_refine_ls_R_factor_gt 0.0571
_refine_ls_shift/su_max 0.000
_refine_ls_shift/su_mean 0.000
_refine_ls_structure_factor_coef Fsqd
_refine_ls_weighting_details 'calc w=1/[\s^2^(Fo^2^)+(0.0766P)^2^+74.2854P] where P=(Fo^2^+2Fc^2^)/3'
_refine_ls_weighting_scheme calc
_refine_ls_wR_factor_gt 0.1423
_refine_ls_wR_factor_ref 0.1632
_reflns_number_gt 11107
_reflns_number_total 16064
_reflns_threshold_expression >2sigma(I)
_cod_data_source_file ic402827b_si_001.cif
_cod_data_source_block Dy4
_cod_depositor_comments
;
The following automatic conversions were performed:

'_symmetry_cell_setting' value 'Monoclinic' changed to 'monoclinic'
according to
/usr/data/users/saulius/automatic-downloads/rss-feeds/ACS/lib/dictionaries/cif_core.dic
dictionary named 'cif_core.dic' version 2.4.2 from 2011-04-26.

Automatic conversion script
Id: cif_fix_values 2281 2013-09-26 08:29:07Z andrius 

 Adding full bibliography for 4337858--4337860.cif.
;
_cod_original_sg_symbol_H-M 'P2(1)/c  '
_cod_database_code 4337860

loop_
_symmetry_equiv_pos_as_xyz
'x, y, z'
'-x, y+1/2, -z+1/2'
'-x, -y, -z'
'x, -y-1/2, z-1/2'

loop_
_atom_site_label
_atom_site_type_symbol
_atom_site_fract_x
_atom_site_fract_y
_atom_site_fract_z
_atom_site_U_iso_or_equiv
_atom_site_adp_type
_atom_site_occupancy
_atom_site_symmetry_multiplicity
_atom_site_calc_flag
_atom_site_refinement_flags
Dy1 Dy 0.75051(3) 0.12759(3) 0.849239(17) 0.02502(13) Uani 1 1 d .
Dy2 Dy 0.87649(2) -0.02565(3) 0.818954(17) 0.02321(13) Uani 1 1 d .
Dy3 Dy 0.72411(2) 0.02179(3) 0.712969(17) 0.02296(13) Uani 1 1 d .
Dy4 Dy 0.65379(2) -0.06279(3) 0.814261(17) 0.02326(13) Uani 1 1 d .
O1 O 0.7742(4) -0.0098(4) 0.8609(2) 0.0248(15) Uani 1 1 d .
O2 O 0.7242(4) 0.2498(4) 0.8161(3) 0.0340(18) Uani 1 1 d .
O3 O 0.8094(3) 0.0860(4) 0.7821(2) 0.0232(15) Uani 1 1 d .
O4 O 0.9067(4) -0.1435(4) 0.8565(3) 0.0315(17) Uani 1 1 d .
O5 O 0.7569(4) -0.0776(4) 0.7730(2) 0.0236(15) Uani 1 1 d .
O6 O 0.6987(4) 0.1410(4) 0.6755(2) 0.0279(16) Uani 1 1 d .
O7 O 0.6655(3) 0.0625(4) 0.7800(2) 0.0229(15) Uani 1 1 d .
O8 O 0.6791(4) -0.1833(4) 0.8484(3) 0.0310(17) Uani 1 1 d .
O9 O 0.8734(4) 0.1591(4) 0.8756(3) 0.0311(17) Uani 1 1 d .
O10 O 0.9312(4) 0.0437(4) 0.8906(3) 0.0333(17) Uani 1 1 d .
O11 O 0.8994(4) -0.0722(4) 0.7447(3) 0.0318(17) Uani 1 1 d .
O12 O 0.8383(4) 0.0183(5) 0.6936(3) 0.0324(17) Uani 1 1 d .
O13 O 0.6036(4) -0.0235(4) 0.6881(3) 0.0266(15) Uani 1 1 d .
O14 O 0.6015(4) -0.1228(4) 0.7402(3) 0.0276(16) Uani 1 1 d .
O15 O 0.6271(4) -0.0126(4) 0.8855(3) 0.0335(17) Uani 1 1 d .
O16 O 0.6399(4) 0.1165(4) 0.8736(3) 0.0345(18) Uani 1 1 d .
O18 O 0.7588(6) 0.5196(9) 0.6461(5) 0.095(4) Uani 1 1 d .
H18 H 0.7495 0.5339 0.6719 0.143 Uiso 1 1 calc R
O19 O 0.8093(8) 0.7535(9) 0.9758(5) 0.114(5) Uani 1 1 d .
H19 H 0.8127 0.7632 0.9478 0.171 Uiso 1 1 calc R
O20 O 0.6220(9) 0.5974(10) 0.9912(6) 0.138(6) Uani 1 1 d U
O21 O 0.6670(10) 0.795(2) 0.9921(6) 0.266(17) Uani 1 1 d .
H21 H 0.6811 0.7508 0.9873 0.399 Uiso 1 1 calc R
O22 O 0.0166(13) 0.9384(17) 0.4867(12) 0.256(13) Uani 1 1 d DU
H22 H 0.0349 0.9031 0.4734 0.384 Uiso 1 1 calc R
O23 O 0.7874(7) 0.6449(8) 0.8036(5) 0.092(4) Uani 1 1 d U
H23 H 0.7500 0.6243 0.8087 0.138 Uiso 1 1 calc R
O24 O 0.8113(4) 0.7557(4) 0.8809(3) 0.0400(19) Uani 1 1 d .
O26 O 0.6874(4) 0.2813(4) 0.7195(3) 0.0376(18) Uani 1 1 d .
O27 O 0.7698(7) 0.4037(7) 0.7070(6) 0.106(5) Uani 1 1 d .
H27 H 0.7462 0.3628 0.6997 0.159 Uiso 1 1 calc R
O28 O 0.1169(13) 0.9821(16) 0.4846(9) 0.244(12) Uani 1 1 d DU
N1 N 0.7841(5) 0.0856(5) 0.9368(3) 0.031(2) Uani 1 1 d .
N2 N 0.7574(5) 0.2368(5) 0.9126(3) 0.031(2) Uani 1 1 d .
N3 N 0.9557(4) 0.0763(5) 0.7937(3) 0.030(2) Uani 1 1 d .
N4 N 1.0117(4) -0.0590(5) 0.8332(3) 0.0275(19) Uani 1 1 d .
N5 N 0.7339(4) -0.1133(5) 0.6790(3) 0.0233(18) Uani 1 1 d .
N6 N 0.6995(4) 0.0117(5) 0.6209(3) 0.028(2) Uani 1 1 d .
N7 N 0.5339(4) 0.0069(5) 0.7856(3) 0.0248(18) Uani 1 1 d .
N8 N 0.5399(4) -0.1364(5) 0.8244(3) 0.0260(19) Uani 1 1 d .
C1 C 0.7933(6) -0.0468(6) 0.9075(4) 0.029(2) Uani 1 1 d .
H1A H 0.8411 -0.0717 0.9114 0.035 Uiso 1 1 calc R
H1B H 0.7576 -0.0881 0.9089 0.035 Uiso 1 1 calc R
C2 C 0.7955(6) 0.0091(7) 0.9481(4) 0.035(3) Uani 1 1 d .
C3 C 0.8121(7) -0.0166(8) 0.9973(4) 0.051(3) Uani 1 1 d .
H3 H 0.8192 -0.0702 1.0046 0.061 Uiso 1 1 calc R
C4 C 0.8177(8) 0.0380(9) 1.0344(4) 0.059(4) Uani 1 1 d .
H4 H 0.8305 0.0218 1.0668 0.070 Uiso 1 1 calc R
C5 C 0.8043(8) 0.1158(9) 1.0231(4) 0.055(4) Uani 1 1 d .
H5 H 0.8060 0.1529 1.0478 0.067 Uiso 1 1 calc R
C6 C 0.7878(6) 0.1397(7) 0.9739(4) 0.038(3) Uani 1 1 d .
C7 C 0.7749(6) 0.2211(7) 0.9580(5) 0.042(3) Uani 1 1 d .
H7 H 0.7793 0.2616 0.9809 0.050 Uiso 1 1 calc R
C8 C 0.7461(5) 0.3132(6) 0.8935(4) 0.031(2) Uani 1 1 d .
C9 C 0.7524(7) 0.3835(7) 0.9209(5) 0.047(3) Uani 1 1 d .
H9 H 0.7650 0.3810 0.9548 0.056 Uiso 1 1 calc R
C10 C 0.7404(8) 0.4542(8) 0.8985(5) 0.056(4) Uani 1 1 d .
H10 H 0.7440 0.5002 0.9171 0.067 Uiso 1 1 calc R
C11 C 0.7231(7) 0.4590(7) 0.8492(5) 0.046(3) Uani 1 1 d .
H11 H 0.7151 0.5083 0.8342 0.056 Uiso 1 1 calc R
C12 C 0.7171(6) 0.3913(7) 0.8207(5) 0.040(3) Uani 1 1 d .
H12 H 0.7053 0.3958 0.7869 0.048 Uiso 1 1 calc R
C13 C 0.7284(5) 0.3168(6) 0.8421(4) 0.032(3) Uani 1 1 d .
C14 C 0.8445(5) 0.1516(6) 0.7651(4) 0.029(2) Uani 1 1 d .
H14A H 0.8352 0.1988 0.7824 0.035 Uiso 1 1 calc R
H14B H 0.8225 0.1595 0.7307 0.035 Uiso 1 1 calc R
C15 C 0.9256(6) 0.1424(6) 0.7713(4) 0.030(2) Uani 1 1 d .
C16 C 0.9687(6) 0.2000(7) 0.7553(4) 0.040(3) Uani 1 1 d .
H16 H 0.9464 0.2449 0.7393 0.047 Uiso 1 1 calc R
C17 C 1.0421(7) 0.1912(8) 0.7629(5) 0.051(3) Uani 1 1 d .
H17 H 1.0707 0.2297 0.7525 0.061 Uiso 1 1 calc R
C18 C 1.0753(6) 0.1216(7) 0.7870(5) 0.040(3) Uani 1 1 d .
H18A H 1.1259 0.1135 0.7930 0.048 Uiso 1 1 calc R
C19 C 1.0300(6) 0.0674(6) 0.8012(4) 0.032(2) Uani 1 1 d .
C20 C 1.0584(6) -0.0080(7) 0.8240(4) 0.034(3) Uani 1 1 d .
H20 H 1.1086 -0.0187 0.8317 0.041 Uiso 1 1 calc R
C21 C 1.0324(5) -0.1343(6) 0.8528(4) 0.030(2) Uani 1 1 d .
C22 C 1.1019(5) -0.1697(7) 0.8586(4) 0.036(3) Uani 1 1 d .
H22A H 1.1400 -0.1420 0.8497 0.043 Uiso 1 1 calc R
C23 C 1.1143(6) -0.2445(7) 0.8770(5) 0.043(3) Uani 1 1 d .
H23A H 1.1597 -0.2688 0.8793 0.052 Uiso 1 1 calc R
C24 C 1.0594(6) -0.2833(8) 0.8921(5) 0.047(3) Uani 1 1 d .
H24 H 1.0690 -0.3327 0.9067 0.057 Uiso 1 1 calc R
C25 C 0.9893(6) -0.2509(7) 0.8863(5) 0.043(3) Uani 1 1 d .
H25 H 0.9526 -0.2789 0.8966 0.051 Uiso 1 1 calc R
C26 C 0.9742(5) -0.1761(6) 0.8649(4) 0.030(2) Uani 1 1 d .
C27 C 0.7647(5) -0.1598(6) 0.7616(4) 0.027(2) Uani 1 1 d .
H27A H 0.7305 -0.1909 0.7752 0.032 Uiso 1 1 calc R
H27B H 0.8142 -0.1770 0.7769 0.032 Uiso 1 1 calc R
C28 C 0.7507(5) -0.1758(6) 0.7077(4) 0.027(2) Uani 1 1 d .
C29 C 0.7549(6) -0.2521(7) 0.6907(4) 0.036(3) Uani 1 1 d .
H29 H 0.7649 -0.2945 0.7122 0.044 Uiso 1 1 calc R
C30 C 0.7442(7) -0.2638(7) 0.6416(4) 0.044(3) Uani 1 1 d .
H30 H 0.7488 -0.3142 0.6293 0.052 Uiso 1 1 calc R
C31 C 0.7263(7) -0.1989(7) 0.6096(4) 0.042(3) Uani 1 1 d .
H31 H 0.7180 -0.2055 0.5760 0.050 Uiso 1 1 calc R
C32 C 0.7214(6) -0.1253(7) 0.6298(4) 0.033(3) Uani 1 1 d .
C33 C 0.7037(6) -0.0542(7) 0.6009(4) 0.032(3) Uani 1 1 d .
H33 H 0.6953 -0.0572 0.5671 0.039 Uiso 1 1 calc R
C34 C 0.6837(5) 0.0850(6) 0.5960(4) 0.029(2) Uani 1 1 d .
C35 C 0.6685(6) 0.0946(7) 0.5458(4) 0.040(3) Uani 1 1 d .
H35 H 0.6673 0.0507 0.5257 0.049 Uiso 1 1 calc R
C36 C 0.6550(6) 0.1693(8) 0.5257(5) 0.046(3) Uani 1 1 d .
H36 H 0.6440 0.1754 0.4919 0.055 Uiso 1 1 calc R
C37 C 0.6577(7) 0.2349(8) 0.5551(5) 0.051(3) Uani 1 1 d .
H37 H 0.6494 0.2850 0.5411 0.061 Uiso 1 1 calc R
C38 C 0.6731(6) 0.2268(7) 0.6063(4) 0.035(3) Uani 1 1 d .
H38 H 0.6750 0.2714 0.6259 0.042 Uiso 1 1 calc R
C39 C 0.6855(5) 0.1518(6) 0.6276(4) 0.031(2) Uani 1 1 d .
C40 C 0.6044(5) 0.1122(6) 0.7617(4) 0.024(2) Uani 1 1 d .
H40A H 0.6025 0.1231 0.7276 0.029 Uiso 1 1 calc R
H40B H 0.6122 0.1622 0.7791 0.029 Uiso 1 1 calc R
C41 C 0.5312(5) 0.0792(6) 0.7659(3) 0.024(2) Uani 1 1 d .
C42 C 0.4656(5) 0.1207(6) 0.7494(4) 0.029(2) Uani 1 1 d .
H42 H 0.4657 0.1704 0.7352 0.034 Uiso 1 1 calc R
C43 C 0.4010(6) 0.0869(6) 0.7545(4) 0.031(2) Uani 1 1 d .
H43 H 0.3568 0.1142 0.7449 0.037 Uiso 1 1 calc R
C44 C 0.4025(6) 0.0104(6) 0.7743(4) 0.031(2) Uani 1 1 d .
H44 H 0.3593 -0.0147 0.7771 0.037 Uiso 1 1 calc R
C45 C 0.4688(5) -0.0259(6) 0.7893(4) 0.028(2) Uani 1 1 d .
C46 C 0.4757(5) -0.1064(6) 0.8107(4) 0.029(2) Uani 1 1 d .
H46 H 0.4343 -0.1344 0.8142 0.035 Uiso 1 1 calc R
C47 C 0.5519(6) -0.2133(6) 0.8427(4) 0.028(2) Uani 1 1 d .
C48 C 0.4980(6) -0.2667(6) 0.8498(4) 0.035(3) Uani 1 1 d .
H48 H 0.4488 -0.2517 0.8423 0.042 Uiso 1 1 calc R
C49 C 0.5175(6) -0.3419(7) 0.8679(4) 0.041(3) Uani 1 1 d .
H49 H 0.4815 -0.3775 0.8724 0.049 Uiso 1 1 calc R
C50 C 0.5908(6) -0.3634(7) 0.8791(4) 0.035(3) Uani 1 1 d .
H50 H 0.6037 -0.4139 0.8912 0.042 Uiso 1 1 calc R
C51 C 0.6456(6) -0.3120(6) 0.8728(4) 0.035(3) Uani 1 1 d .
H51 H 0.6946 -0.3281 0.8808 0.041 Uiso 1 1 calc R
C52 C 0.6274(5) -0.2354(6) 0.8545(4) 0.027(2) Uani 1 1 d .
C53 C 0.9264(6) 0.1167(7) 0.8982(4) 0.032(3) Uani 1 1 d .
C54 C 0.9890(6) 0.1569(7) 0.9353(4) 0.033(3) Uani 1 1 d .
C55 C 0.9686(7) 0.2407(8) 0.9452(5) 0.060(4) Uani 1 1 d .
H55A H 0.9522 0.2682 0.9148 0.089 Uiso 1 1 calc R
H55B H 1.0108 0.2672 0.9646 0.089 Uiso 1 1 calc R
H55C H 0.9298 0.2400 0.9625 0.089 Uiso 1 1 calc R
C56 C 1.0030(7) 0.1084(9) 0.9831(5) 0.057(4) Uani 1 1 d .
H56A H 0.9606 0.1115 0.9970 0.086 Uiso 1 1 calc R
H56B H 1.0451 0.1294 1.0058 0.086 Uiso 1 1 calc R
H56C H 1.0121 0.0541 0.9762 0.086 Uiso 1 1 calc R
C57 C 1.0578(6) 0.1567(8) 0.9156(4) 0.045(3) Uani 1 1 d .
H57A H 1.0709 0.1032 0.9099 0.068 Uiso 1 1 calc R
H57B H 1.0973 0.1810 0.9390 0.068 Uiso 1 1 calc R
H57C H 1.0490 0.1859 0.8856 0.068 Uiso 1 1 calc R
C58 C 0.8859(6) -0.0340(6) 0.7044(4) 0.029(2) Uani 1 1 d .
C59 C 0.9348(9) -0.0512(11) 0.6685(6) 0.076(2) Uani 1 1 d .
C60 C 0.9939(10) 0.0087(12) 0.6771(7) 0.095(6) Uani 1 1 d U
H60A H 1.0248 0.0015 0.7091 0.142 Uiso 1 1 calc R
H60B H 0.9726 0.0607 0.6747 0.142 Uiso 1 1 calc R
H60C H 1.0228 0.0029 0.6530 0.142 Uiso 1 1 calc R
C61 C 0.9618(14) -0.1271(15) 0.6722(10) 0.141(9) Uani 1 1 d U
H61A H 0.9518 -0.1511 0.6405 0.211 Uiso 1 1 calc R
H61B H 0.9386 -0.1573 0.6935 0.211 Uiso 1 1 calc R
H61C H 1.0141 -0.1259 0.6854 0.211 Uiso 1 1 calc R
C62 C 0.8925(9) -0.0388(10) 0.6165(6) 0.076(2) Uani 1 1 d U
H62A H 0.9179 -0.0646 0.5946 0.114 Uiso 1 1 calc R
H62B H 0.8889 0.0168 0.6094 0.114 Uiso 1 1 calc R
H62C H 0.8440 -0.0608 0.6123 0.114 Uiso 1 1 calc R
C63 C 0.5780(6) -0.0875(7) 0.6997(4) 0.031(2) Uani 1 1 d .
C64 C 0.5135(6) -0.1256(6) 0.6635(4) 0.033(3) Uani 1 1 d .
C65 C 0.4571(8) -0.0591(9) 0.6427(6) 0.068(5) Uani 1 1 d .
H65A H 0.4202 -0.0797 0.6160 0.103 Uiso 1 1 calc R
H65B H 0.4822 -0.0158 0.6314 0.103 Uiso 1 1 calc R
H65C H 0.4340 -0.0407 0.6679 0.103 Uiso 1 1 calc R
C66 C 0.4727(7) -0.1860(8) 0.6863(5) 0.051(3) Uani 1 1 d .
H66A H 0.4315 -0.2055 0.6622 0.076 Uiso 1 1 calc R
H66B H 0.4554 -0.1620 0.7125 0.076 Uiso 1 1 calc R
H66C H 0.5051 -0.2291 0.6988 0.076 Uiso 1 1 calc R
C67 C 0.5407(8) -0.1584(10) 0.6211(5) 0.073(5) Uani 1 1 d .
H67A H 0.5772 -0.1983 0.6325 0.109 Uiso 1 1 calc R
H67B H 0.5620 -0.1166 0.6058 0.109 Uiso 1 1 calc R
H67C H 0.5002 -0.1813 0.5979 0.109 Uiso 1 1 calc R
C68 C 0.6131(6) 0.0587(7) 0.8922(4) 0.032(2) Uani 1 1 d .
C69 C 0.5597(10) 0.0764(11) 0.9239(6) 0.076(2) Uani 1 1 d .
C70 C 0.5880(9) 0.1143(10) 0.9641(6) 0.076(2) Uani 1 1 d U
H70A H 0.5498 0.1271 0.9807 0.114 Uiso 1 1 calc R
H70B H 0.6108 0.1621 0.9565 0.114 Uiso 1 1 calc R
H70C H 0.6242 0.0815 0.9848 0.114 Uiso 1 1 calc R
C71 C 0.4924(13) 0.1240(16) 0.8911(9) 0.139(9) Uani 1 1 d U
H71A H 0.4551 0.1320 0.9093 0.209 Uiso 1 1 calc R
H71B H 0.4721 0.0942 0.8621 0.209 Uiso 1 1 calc R
H71C H 0.5093 0.1743 0.8823 0.209 Uiso 1 1 calc R
C72 C 0.5096(9) 0.0097(14) 0.9290(7) 0.113(9) Uani 1 1 d .
H72A H 0.4780 0.0256 0.9499 0.170 Uiso 1 1 calc R
H72B H 0.5383 -0.0352 0.9430 0.170 Uiso 1 1 calc R
H72C H 0.4802 -0.0041 0.8975 0.170 Uiso 1 1 calc R
C73 C 0.6928(10) 0.496(2) 0.6132(9) 0.200(18) Uani 1 1 d .
H73A H 0.6517 0.5222 0.6217 0.300 Uiso 1 1 calc R
H73B H 0.6869 0.4399 0.6151 0.300 Uiso 1 1 calc R
H73C H 0.6951 0.5106 0.5805 0.300 Uiso 1 1 calc R
C74 C 0.0628(9) 0.9508(15) 0.5386(8) 0.131(9) Uani 1 1 d D
H74A H 0.1140 0.9436 0.5388 0.196 Uiso 1 1 calc R
H74B H 0.0483 0.9131 0.5602 0.196 Uiso 1 1 calc R
H74C H 0.0552 1.0035 0.5492 0.196 Uiso 1 1 calc R
C75 C 0.8322(12) 0.6675(13) 0.9884(7) 0.138(11) Uani 1 1 d .
H75A H 0.8623 0.6651 1.0210 0.206 Uiso 1 1 calc R
H75B H 0.8597 0.6480 0.9658 0.206 Uiso 1 1 calc R
H75C H 0.7891 0.6356 0.9864 0.206 Uiso 1 1 calc R
C76 C 0.8434(10) 0.5981(11) 0.8191(9) 0.105(7) Uani 1 1 d .
H76A H 0.8511 0.5915 0.8538 0.158 Uiso 1 1 calc R
H76B H 0.8867 0.6209 0.8115 0.158 Uiso 1 1 calc R
H76C H 0.8338 0.5476 0.8033 0.158 Uiso 1 1 calc R
C77 C 0.5913(15) 0.7987(16) 0.9781(10) 0.151(10) Uani 1 1 d U
H77A H 0.5704 0.7629 0.9977 0.227 Uiso 1 1 calc R
H77B H 0.5757 0.7839 0.9443 0.227 Uiso 1 1 calc R
H77C H 0.5750 0.8516 0.9824 0.227 Uiso 1 1 calc R
C78 C 0.8393(10) 0.3862(11) 0.7495(7) 0.084(5) Uani 1 1 d .
H78A H 0.8770 0.4245 0.7486 0.126 Uiso 1 1 calc R
H78B H 0.8575 0.3341 0.7454 0.126 Uiso 1 1 calc R
H78C H 0.8256 0.3893 0.7803 0.126 Uiso 1 1 calc R

loop_
_atom_site_aniso_label
_atom_site_aniso_U_11
_atom_site_aniso_U_22
_atom_site_aniso_U_33
_atom_site_aniso_U_23
_atom_site_aniso_U_13
_atom_site_aniso_U_12
Dy1 0.0272(3) 0.0200(3) 0.0253(3) -0.00070(19) 0.00060(19) 0.0003(2)
Dy2 0.0216(2) 0.0206(3) 0.0263(3) 0.00263(19) 0.00309(18) -0.00095(19)
Dy3 0.0242(2) 0.0201(3) 0.0233(3) 0.00100(19) 0.00262(18) -0.00257(19)
Dy4 0.0229(2) 0.0184(3) 0.0290(3) 0.00180(19) 0.00674(19) 0.00020(19)
O1 0.030(4) 0.022(4) 0.022(4) 0.008(3) 0.005(3) 0.002(3)
O2 0.035(4) 0.021(4) 0.042(5) 0.004(3) -0.001(3) 0.000(3)
O3 0.028(4) 0.017(4) 0.024(4) 0.001(3) 0.004(3) -0.006(3)
O4 0.020(4) 0.033(4) 0.040(4) 0.010(3) 0.003(3) 0.006(3)
O5 0.029(4) 0.014(4) 0.026(4) -0.008(3) 0.004(3) 0.002(3)
O6 0.032(4) 0.026(4) 0.025(4) 0.007(3) 0.003(3) 0.000(3)
O7 0.020(3) 0.018(4) 0.029(4) 0.000(3) 0.001(3) 0.002(3)
O8 0.025(4) 0.021(4) 0.048(5) 0.011(3) 0.011(3) 0.004(3)
O9 0.025(4) 0.033(4) 0.032(4) 0.000(3) -0.001(3) -0.001(3)
O10 0.032(4) 0.029(5) 0.036(4) -0.001(3) 0.002(3) -0.002(3)
O11 0.023(4) 0.035(5) 0.038(4) -0.001(3) 0.008(3) -0.011(3)
O12 0.029(4) 0.038(5) 0.028(4) -0.002(3) 0.002(3) -0.005(4)
O13 0.027(4) 0.019(4) 0.034(4) -0.001(3) 0.007(3) -0.006(3)
O14 0.026(4) 0.025(4) 0.033(4) -0.002(3) 0.006(3) 0.000(3)
O15 0.032(4) 0.028(5) 0.041(5) -0.003(3) 0.010(3) 0.004(3)
O16 0.037(4) 0.033(5) 0.034(4) -0.008(3) 0.010(3) -0.003(3)
O18 0.051(6) 0.102(11) 0.125(11) 0.034(9) 0.004(7) -0.001(6)
O19 0.114(10) 0.137(13) 0.076(9) 0.043(8) -0.009(8) -0.054(9)
O20 0.147(7) 0.135(7) 0.127(7) 0.007(5) 0.023(5) 0.000(5)
O21 0.144(15) 0.61(5) 0.068(10) -0.054(19) 0.079(11) -0.15(2)
O22 0.256(13) 0.256(13) 0.256(13) 0.0002(10) 0.058(3) -0.0001(10)
O23 0.097(5) 0.087(5) 0.094(5) -0.005(4) 0.025(4) -0.005(4)
O24 0.038(4) 0.028(4) 0.057(5) 0.009(4) 0.016(4) 0.004(3)
O26 0.038(4) 0.027(4) 0.044(5) 0.000(3) 0.002(3) -0.002(3)
O27 0.101(10) 0.055(8) 0.190(15) -0.031(9) 0.092(10) -0.025(7)
O28 0.244(12) 0.244(12) 0.243(12) 0.0001(10) 0.055(3) 0.0002(10)
N1 0.033(5) 0.029(5) 0.025(5) 0.000(4) -0.006(4) -0.002(4)
N2 0.030(5) 0.033(5) 0.025(5) -0.005(4) -0.002(4) -0.002(4)
N3 0.022(4) 0.029(5) 0.033(5) -0.004(4) -0.002(4) -0.006(4)
N4 0.029(5) 0.020(5) 0.033(5) -0.003(4) 0.005(4) -0.002(4)
N5 0.018(4) 0.026(5) 0.027(5) -0.007(4) 0.008(3) 0.000(3)
N6 0.020(4) 0.039(6) 0.024(5) -0.002(4) 0.002(3) -0.007(4)
N7 0.026(4) 0.020(5) 0.032(5) -0.003(4) 0.012(4) -0.004(4)
N8 0.027(5) 0.024(5) 0.030(5) 0.000(4) 0.012(4) -0.003(4)
C1 0.026(5) 0.031(6) 0.029(6) 0.004(5) 0.006(4) 0.003(5)
C2 0.032(6) 0.045(7) 0.027(6) 0.008(5) 0.002(5) 0.005(5)
C3 0.066(9) 0.049(9) 0.035(7) 0.015(6) 0.007(6) 0.025(7)
C4 0.081(10) 0.074(11) 0.017(6) 0.000(6) 0.002(6) 0.034(8)
C5 0.070(9) 0.065(10) 0.026(7) -0.004(6) 0.000(6) 0.015(8)
C6 0.041(7) 0.039(7) 0.034(7) -0.006(5) 0.006(5) 0.009(5)
C7 0.038(7) 0.041(8) 0.045(8) -0.015(6) 0.007(5) 0.004(6)
C8 0.024(5) 0.023(6) 0.044(7) -0.002(5) 0.001(5) 0.001(4)
C9 0.050(7) 0.039(8) 0.045(8) -0.010(6) -0.002(6) -0.007(6)
C10 0.065(9) 0.031(8) 0.066(10) -0.015(7) 0.005(7) 0.007(6)
C11 0.053(8) 0.022(7) 0.062(9) -0.004(6) 0.009(6) 0.006(6)
C12 0.036(6) 0.026(7) 0.054(8) 0.002(5) 0.005(5) -0.001(5)
C13 0.023(5) 0.023(6) 0.046(7) -0.010(5) 0.000(5) 0.000(4)
C14 0.032(6) 0.025(6) 0.027(6) 0.002(4) 0.001(4) 0.002(5)
C15 0.035(6) 0.025(6) 0.031(6) -0.001(5) 0.007(5) -0.011(5)
C16 0.033(6) 0.026(6) 0.059(8) 0.012(5) 0.007(5) -0.002(5)
C17 0.047(8) 0.042(8) 0.065(9) 0.015(7) 0.016(6) -0.011(6)
C18 0.023(6) 0.036(7) 0.058(8) 0.004(6) 0.003(5) -0.010(5)
C19 0.030(6) 0.032(6) 0.031(6) 0.001(5) 0.003(5) -0.001(5)
C20 0.025(5) 0.032(7) 0.044(7) -0.007(5) 0.004(5) -0.002(5)
C21 0.022(5) 0.033(6) 0.034(6) -0.008(5) 0.003(4) -0.007(5)
C22 0.018(5) 0.039(7) 0.044(7) -0.001(5) -0.006(5) -0.001(5)
C23 0.018(5) 0.043(8) 0.060(8) -0.005(6) -0.008(5) 0.011(5)
C24 0.029(6) 0.043(8) 0.060(9) 0.004(6) -0.008(6) 0.007(6)
C25 0.030(6) 0.030(7) 0.063(8) 0.005(6) 0.000(5) -0.002(5)
C26 0.028(6) 0.027(6) 0.031(6) 0.002(5) -0.004(4) 0.005(5)
C27 0.023(5) 0.022(6) 0.036(6) 0.000(4) 0.011(4) -0.004(4)
C28 0.025(5) 0.029(6) 0.030(6) 0.001(5) 0.008(4) 0.000(4)
C29 0.032(6) 0.031(7) 0.045(7) -0.011(5) 0.009(5) 0.007(5)
C30 0.054(8) 0.030(7) 0.049(8) -0.015(6) 0.015(6) 0.006(6)
C31 0.054(7) 0.043(8) 0.029(6) -0.008(5) 0.013(5) -0.003(6)
C32 0.033(6) 0.032(7) 0.035(6) -0.005(5) 0.005(5) -0.002(5)
C33 0.030(6) 0.047(7) 0.020(5) -0.004(5) 0.004(4) -0.004(5)
C34 0.024(5) 0.030(6) 0.030(6) 0.009(5) 0.001(4) -0.003(4)
C35 0.049(7) 0.042(7) 0.030(6) 0.003(5) 0.007(5) 0.007(6)
C36 0.042(7) 0.059(9) 0.035(7) 0.014(6) 0.008(5) 0.001(6)
C37 0.049(8) 0.047(9) 0.057(9) 0.023(7) 0.015(6) 0.007(6)
C38 0.029(6) 0.041(7) 0.037(7) 0.018(5) 0.008(5) 0.000(5)
C39 0.025(5) 0.024(6) 0.041(7) 0.010(5) 0.004(5) 0.002(4)
C40 0.033(5) 0.018(5) 0.024(5) 0.006(4) 0.008(4) 0.000(4)
C41 0.032(6) 0.018(5) 0.023(5) -0.003(4) 0.006(4) 0.006(4)
C42 0.025(5) 0.019(6) 0.041(6) 0.007(5) 0.007(5) 0.007(4)
C43 0.034(6) 0.023(6) 0.034(6) -0.003(5) 0.007(5) 0.009(5)
C44 0.022(5) 0.028(6) 0.041(7) 0.001(5) 0.004(5) -0.001(4)
C45 0.028(5) 0.022(6) 0.035(6) -0.001(4) 0.010(4) 0.005(4)
C46 0.024(5) 0.028(6) 0.037(6) -0.005(5) 0.012(5) -0.001(4)
C47 0.031(6) 0.027(6) 0.027(6) 0.004(4) 0.007(4) 0.002(5)
C48 0.034(6) 0.025(6) 0.045(7) 0.011(5) 0.009(5) 0.004(5)
C49 0.043(7) 0.027(7) 0.055(8) 0.012(5) 0.017(6) -0.009(5)
C50 0.034(6) 0.029(6) 0.040(7) 0.014(5) 0.005(5) -0.002(5)
C51 0.032(6) 0.026(6) 0.045(7) 0.009(5) 0.008(5) 0.003(5)
C52 0.027(5) 0.021(6) 0.032(6) -0.001(4) 0.007(4) -0.006(4)
C53 0.040(6) 0.038(7) 0.020(6) 0.002(5) 0.011(5) -0.006(5)
C54 0.029(6) 0.035(7) 0.029(6) -0.005(5) -0.006(4) -0.004(5)
C55 0.053(8) 0.046(9) 0.071(10) -0.025(7) -0.004(7) -0.003(7)
C56 0.053(8) 0.071(10) 0.039(8) -0.003(7) -0.009(6) -0.005(7)
C57 0.045(7) 0.042(8) 0.044(7) -0.002(6) 0.001(6) -0.012(6)
C58 0.030(6) 0.029(6) 0.028(6) -0.002(5) 0.004(4) -0.016(5)
C59 0.076(2) 0.076(2) 0.075(2) -0.0004(7) 0.0177(9) 0.0000(7)
C60 0.094(7) 0.097(7) 0.097(7) -0.002(5) 0.029(5) -0.003(5)
C61 0.141(9) 0.141(9) 0.141(9) -0.0001(10) 0.032(2) 0.0002(10)
C62 0.076(2) 0.076(2) 0.075(2) -0.0004(7) 0.0177(9) 0.0000(7)
C63 0.031(6) 0.029(6) 0.033(6) -0.011(5) 0.010(5) 0.004(5)
C64 0.035(6) 0.028(6) 0.036(6) -0.006(5) 0.005(5) -0.006(5)
C65 0.052(9) 0.064(10) 0.075(11) 0.011(8) -0.017(7) -0.012(7)
C66 0.043(7) 0.060(9) 0.047(8) 0.005(7) 0.007(6) -0.013(6)
C67 0.071(10) 0.083(12) 0.066(10) -0.040(9) 0.018(8) -0.038(9)
C68 0.028(6) 0.034(7) 0.032(6) 0.005(5) 0.004(5) -0.003(5)
C69 0.076(2) 0.076(2) 0.075(2) -0.0004(7) 0.0177(9) 0.0000(7)
C70 0.076(2) 0.076(2) 0.075(2) -0.0004(7) 0.0177(9) 0.0000(7)
C71 0.130(15) 0.163(18) 0.142(16) 0.014(13) 0.067(13) 0.031(13)
C72 0.071(12) 0.17(2) 0.107(16) -0.087(16) 0.046(11) -0.055(13)
C73 0.038(10) 0.42(5) 0.13(2) -0.14(3) 0.005(12) -0.033(18)
C74 0.038(9) 0.17(2) 0.18(2) -0.037(19) 0.023(12) 0.033(12)
C75 0.136(19) 0.13(2) 0.099(16) 0.080(15) -0.064(14) -0.049(15)
C76 0.085(13) 0.065(13) 0.19(2) 0.004(14) 0.074(15) 0.002(11)
C77 0.155(11) 0.150(11) 0.146(11) -0.002(5) 0.030(5) 0.009(5)
C78 0.074(12) 0.080(13) 0.103(15) -0.002(11) 0.032(11) -0.007(10)

loop_
_atom_type_symbol
_atom_type_description
_atom_type_scat_dispersion_real
_atom_type_scat_dispersion_imag
_atom_type_scat_source
C C 0.0033 0.0016 'International Tables Vol C Tables 4.2.6.8 and 6.1.1.4'
H H 0.0000 0.0000 'International Tables Vol C Tables 4.2.6.8 and 6.1.1.4'
N N 0.0061 0.0033 'International Tables Vol C Tables 4.2.6.8 and 6.1.1.4'
O O 0.0106 0.0060 'International Tables Vol C Tables 4.2.6.8 and 6.1.1.4'
Dy Dy -0.1892 4.4098 'International Tables Vol C Tables 4.2.6.8 and 6.1.1.4'

loop_
_geom_angle_atom_site_label_1
_geom_angle_atom_site_label_2
_geom_angle_atom_site_label_3
_geom_angle
O2 Dy1 O9 91.6(3)
O2 Dy1 O16 94.1(3)
O9 Dy1 O16 143.9(3)
O2 Dy1 O1 164.2(2)
O9 Dy1 O1 92.4(2)
O16 Dy1 O1 91.7(2)
O2 Dy1 O7 92.3(2)
O9 Dy1 O7 140.2(2)
O16 Dy1 O7 75.1(2)
O1 Dy1 O7 74.9(2)
O2 Dy1 O3 92.1(2)
O9 Dy1 O3 74.4(2)
O16 Dy1 O3 140.8(2)
O1 Dy1 O3 74.2(2)
O7 Dy1 O3 65.9(2)
O2 Dy1 N1 130.1(3)
O9 Dy1 N1 75.0(3)
O16 Dy1 N1 74.1(3)
O1 Dy1 N1 65.7(3)
O7 Dy1 N1 128.4(3)
O3 Dy1 N1 127.7(3)
O2 Dy1 N2 66.5(3)
O9 Dy1 N2 73.7(3)
O16 Dy1 N2 76.1(3)
O1 Dy1 N2 129.3(3)
O7 Dy1 N2 142.6(2)
O3 Dy1 N2 140.7(2)
N1 Dy1 N2 63.6(3)
O2 Dy1 Dy4 129.24(18)
O9 Dy1 Dy4 132.35(18)
O16 Dy1 Dy4 66.28(18)
O1 Dy1 Dy4 41.61(16)
O7 Dy1 Dy4 38.70(15)
O3 Dy1 Dy4 79.97(15)
N1 Dy1 Dy4 90.7(2)
N2 Dy1 Dy4 139.2(2)
O2 Dy1 Dy2 128.8(2)
O9 Dy1 Dy2 66.49(18)
O16 Dy1 Dy2 131.30(19)
O1 Dy1 Dy2 40.85(16)
O7 Dy1 Dy2 80.53(15)
O3 Dy1 Dy2 38.78(15)
N1 Dy1 Dy2 89.9(2)
N2 Dy1 Dy2 136.85(19)
Dy4 Dy1 Dy2 68.31(2)
O4 Dy2 O10 91.4(3)
O4 Dy2 O11 92.5(3)
O10 Dy2 O11 142.5(2)
O4 Dy2 O3 162.8(2)
O10 Dy2 O3 93.5(2)
O11 Dy2 O3 93.6(2)
O4 Dy2 O5 91.8(2)
O10 Dy2 O5 142.1(2)
O11 Dy2 O5 75.1(2)
O3 Dy2 O5 74.3(2)
O4 Dy2 O1 90.6(2)
O10 Dy2 O1 76.6(2)
O11 Dy2 O1 140.6(2)
O3 Dy2 O1 74.6(2)
O5 Dy2 O1 65.6(2)
O4 Dy2 N3 130.1(3)
O10 Dy2 N3 74.3(3)
O11 Dy2 N3 74.8(3)
O3 Dy2 N3 67.1(2)
O5 Dy2 N3 128.6(2)
O1 Dy2 N3 129.5(3)
O4 Dy2 N4 66.2(3)
O10 Dy2 N4 75.7(3)
O11 Dy2 N4 72.0(3)
O3 Dy2 N4 131.0(3)
O5 Dy2 N4 138.9(2)
O1 Dy2 N4 143.0(2)
N3 Dy2 N4 64.0(3)
O4 Dy2 Dy3 128.98(18)
O10 Dy2 Dy3 133.20(18)
O11 Dy2 Dy3 67.70(17)
O3 Dy2 Dy3 40.90(15)
O5 Dy2 Dy3 38.81(15)
O1 Dy2 Dy3 80.06(15)
N3 Dy2 Dy3 90.96(19)
N4 Dy2 Dy3 136.9(2)
O4 Dy2 Dy1 127.42(18)
O10 Dy2 Dy1 68.35(18)
O11 Dy2 Dy1 133.25(18)
O3 Dy2 Dy1 41.23(16)
O5 Dy2 Dy1 79.94(15)
O1 Dy2 Dy1 38.79(15)
N3 Dy2 Dy1 91.8(2)
N4 Dy2 Dy1 141.10(19)
Dy3 Dy2 Dy1 68.016(18)
O6 Dy3 O12 91.1(3)
O6 Dy3 O13 93.8(2)
O12 Dy3 O13 143.0(2)
O6 Dy3 O5 162.7(2)
O12 Dy3 O5 92.7(2)
O13 Dy3 O5 93.2(2)
O6 Dy3 O3 90.3(2)
O12 Dy3 O3 74.6(2)
O13 Dy3 O3 141.9(2)
O5 Dy3 O3 74.5(2)
O6 Dy3 O7 91.4(2)
O12 Dy3 O7 140.6(2)
O13 Dy3 O7 75.9(2)
O5 Dy3 O7 75.0(2)
O3 Dy3 O7 66.1(2)
O6 Dy3 N5 131.1(3)
O12 Dy3 N5 74.7(3)
O13 Dy3 N5 74.6(2)
O5 Dy3 N5 66.1(2)
O3 Dy3 N5 127.9(2)
O7 Dy3 N5 128.9(2)
O6 Dy3 N6 67.3(3)
O12 Dy3 N6 73.8(2)
O13 Dy3 N6 74.5(2)
O5 Dy3 N6 129.9(3)
O3 Dy3 N6 140.4(2)
O7 Dy3 N6 141.9(2)
N5 Dy3 N6 63.8(3)
O6 Dy3 Dy4 128.96(18)
O12 Dy3 Dy4 132.84(18)
O13 Dy3 Dy4 67.37(17)
O5 Dy3 Dy4 41.50(16)
O3 Dy3 Dy4 80.76(15)
O7 Dy3 Dy4 39.16(15)
N5 Dy3 Dy4 90.70(19)
N6 Dy3 Dy4 138.73(19)
O6 Dy3 Dy2 127.25(17)
O12 Dy3 Dy2 66.79(17)
O13 Dy3 Dy2 132.98(17)
O5 Dy3 Dy2 40.98(15)
O3 Dy3 Dy2 38.93(15)
O7 Dy3 Dy2 80.71(14)
N5 Dy3 Dy2 90.06(18)
N6 Dy3 Dy2 137.36(19)
Dy4 Dy3 Dy2 68.71(2)
O8 Dy4 O14 89.6(3)
O8 Dy4 O15 91.5(3)
O14 Dy4 O15 143.3(2)
O8 Dy4 O7 162.8(2)
O14 Dy4 O7 94.8(2)
O15 Dy4 O7 94.7(2)
O8 Dy4 O5 90.0(2)
O14 Dy4 O5 75.3(2)
O15 Dy4 O5 141.3(2)
O7 Dy4 O5 75.2(2)
O8 Dy4 N7 130.5(3)
O14 Dy4 N7 75.8(2)
O15 Dy4 N7 75.8(3)
O7 Dy4 N7 66.6(2)
O5 Dy4 N7 129.2(2)
O8 Dy4 O1 91.4(2)
O14 Dy4 O1 140.5(2)
O15 Dy4 O1 76.1(2)
O7 Dy4 O1 74.7(2)
O5 Dy4 O1 65.2(2)
N7 Dy4 O1 129.3(2)
O8 Dy4 N8 66.9(3)
O14 Dy4 N8 72.3(3)
O15 Dy4 N8 74.5(3)
O7 Dy4 N8 130.2(2)
O5 Dy4 N8 139.8(2)
N7 Dy4 N8 63.6(3)
O1 Dy4 N8 142.6(2)
O8 Dy4 Dy3 127.09(18)
O14 Dy4 Dy3 68.03(17)
O15 Dy4 Dy3 134.96(19)
O7 Dy4 Dy3 41.67(16)
O5 Dy4 Dy3 39.23(15)
N7 Dy4 Dy3 91.03(19)
O1 Dy4 Dy3 80.30(15)
N8 Dy4 Dy3 137.09(19)
O8 Dy4 Dy1 128.88(18)
O14 Dy4 Dy1 134.09(17)
O15 Dy4 Dy1 69.06(18)
O7 Dy4 Dy1 40.97(15)
O5 Dy4 Dy1 80.18(15)
N7 Dy4 Dy1 91.28(19)
O1 Dy4 Dy1 39.11(15)
N8 Dy4 Dy1 139.96(19)
Dy3 Dy4 Dy1 68.399(17)
C1 O1 Dy1 123.9(6)
C1 O1 Dy2 109.5(5)
Dy1 O1 Dy2 100.4(2)
C1 O1 Dy4 109.4(6)
Dy1 O1 Dy4 99.3(2)
Dy2 O1 Dy4 114.1(3)
C13 O2 Dy1 124.3(7)
C14 O3 Dy2 122.0(5)
C14 O3 Dy3 109.8(5)
Dy2 O3 Dy3 100.2(2)
C14 O3 Dy1 110.6(6)
Dy2 O3 Dy1 100.0(2)
Dy3 O3 Dy1 113.9(2)
C26 O4 Dy2 124.5(6)
C27 O5 Dy3 123.3(6)
C27 O5 Dy2 109.5(5)
Dy3 O5 Dy2 100.2(2)
C27 O5 Dy4 109.4(5)
Dy3 O5 Dy4 99.3(2)
Dy2 O5 Dy4 115.1(2)
C39 O6 Dy3 124.4(6)
C40 O7 Dy4 122.7(5)
C40 O7 Dy1 110.0(5)
Dy4 O7 Dy1 100.3(2)
C40 O7 Dy3 110.3(5)
Dy4 O7 Dy3 99.2(2)
Dy1 O7 Dy3 114.1(2)
C52 O8 Dy4 124.0(6)
C53 O9 Dy1 129.4(7)
C53 O10 Dy2 126.8(7)
C58 O11 Dy2 125.2(7)
C58 O12 Dy3 127.3(7)
C63 O13 Dy3 127.2(7)
C63 O14 Dy4 126.0(7)
C68 O15 Dy4 124.8(7)
C68 O16 Dy1 130.2(7)
C2 N1 C6 118.9(9)
C2 N1 Dy1 120.0(7)
C6 N1 Dy1 121.1(7)
C7 N2 C8 124.1(10)
C7 N2 Dy1 120.8(8)
C8 N2 Dy1 114.9(7)
C15 N3 C19 117.9(9)
C15 N3 Dy2 120.0(6)
C19 N3 Dy2 122.1(7)
C20 N4 C21 123.0(9)
C20 N4 Dy2 120.9(7)
C21 N4 Dy2 116.1(6)
C28 N5 C32 117.5(9)
C28 N5 Dy3 121.5(7)
C32 N5 Dy3 120.9(7)
C33 N6 C34 125.3(9)
C33 N6 Dy3 120.1(7)
C34 N6 Dy3 114.5(7)
C41 N7 C45 117.1(8)
C41 N7 Dy4 120.7(6)
C45 N7 Dy4 122.2(6)
C46 N8 C47 122.9(9)
C46 N8 Dy4 121.6(7)
C47 N8 Dy4 115.4(6)
O1 C1 C2 112.8(9)
N1 C2 C3 121.1(11)
N1 C2 C1 117.4(9)
C3 C2 C1 121.4(11)
C4 C3 C2 119.8(12)
C5 C4 C3 119.4(12)
C4 C5 C6 119.6(12)
N1 C6 C5 121.2(11)
N1 C6 C7 114.8(10)
C5 C6 C7 124.1(11)
N2 C7 C6 119.7(11)
N2 C8 C9 125.8(11)
N2 C8 C13 114.5(9)
C9 C8 C13 119.8(10)
C10 C9 C8 120.7(12)
C9 C10 C11 120.5(12)
C10 C11 C12 120.8(12)
C11 C12 C13 120.9(12)
O2 C13 C12 123.0(10)
O2 C13 C8 119.7(10)
C12 C13 C8 117.4(10)
O3 C14 C15 114.3(8)
N3 C15 C16 121.3(10)
N3 C15 C14 116.6(9)
C16 C15 C14 122.1(10)
C17 C16 C15 120.7(11)
C16 C17 C18 118.9(11)
C19 C18 C17 117.4(10)
N3 C19 C18 123.8(10)
N3 C19 C20 114.6(9)
C18 C19 C20 121.5(10)
N4 C20 C19 118.2(9)
C26 C21 C22 120.2(10)
C26 C21 N4 113.2(9)
C22 C21 N4 126.6(10)
C23 C22 C21 120.7(11)
C24 C23 C22 119.3(10)
C23 C24 C25 121.8(12)
C24 C25 C26 119.8(11)
O4 C26 C25 122.3(10)
O4 C26 C21 119.7(9)
C25 C26 C21 118.0(10)
O5 C27 C28 113.3(8)
N5 C28 C29 123.8(10)
N5 C28 C27 115.8(9)
C29 C28 C27 120.4(10)
C30 C29 C28 118.6(11)
C29 C30 C31 119.5(11)
C32 C31 C30 117.9(11)
N5 C32 C31 122.6(10)
N5 C32 C33 114.2(9)
C31 C32 C33 123.2(11)
N6 C33 C32 120.9(10)
C35 C34 N6 125.1(10)
C35 C34 C39 120.8(10)
N6 C34 C39 114.1(9)
C36 C35 C34 120.0(12)
C37 C36 C35 120.7(12)
C36 C37 C38 120.4(12)
C39 C38 C37 120.1(12)
O6 C39 C38 122.4(10)
O6 C39 C34 119.6(9)
C38 C39 C34 118.0(10)
O7 C40 C41 115.0(8)
N7 C41 C42 122.9(9)
N7 C41 C40 115.0(8)
C42 C41 C40 122.1(9)
C43 C42 C41 118.8(10)
C42 C43 C44 119.1(9)
C45 C44 C43 118.2(10)
C44 C45 N7 123.8(10)
C44 C45 C46 122.1(10)
N7 C45 C46 114.1(9)
N8 C46 C45 118.5(9)
N8 C47 C48 126.3(9)
N8 C47 C52 113.4(9)
C48 C47 C52 120.3(9)
C49 C48 C47 120.5(10)
C50 C49 C48 119.2(10)
C49 C50 C51 121.9(10)
C50 C51 C52 120.1(10)
O8 C52 C51 122.0(9)
O8 C52 C47 119.9(9)
C51 C52 C47 118.1(9)
O10 C53 O9 123.1(10)
O10 C53 C54 118.4(10)
O9 C53 C54 118.4(10)
C57 C54 C55 109.9(10)
C57 C54 C53 109.1(9)
C55 C54 C53 110.8(9)
C57 C54 C56 109.2(10)
C55 C54 C56 109.7(11)
C53 C54 C56 108.0(9)
O12 C58 O11 124.2(10)
O12 C58 C59 118.2(11)
O11 C58 C59 117.4(11)
C61 C59 C60 112.3(18)
C61 C59 C62 107.8(18)
C60 C59 C62 105.6(15)
C61 C59 C58 112.9(17)
C60 C59 C58 107.2(14)
C62 C59 C58 110.8(13)
O13 C63 O14 124.2(10)
O13 C63 C64 118.6(10)
O14 C63 C64 117.2(10)
C66 C64 C67 112.6(11)
C66 C64 C63 113.6(10)
C67 C64 C63 109.1(9)
C66 C64 C65 106.5(10)
C67 C64 C65 106.8(12)
C63 C64 C65 107.9(9)
O15 C68 O16 124.3(10)
O15 C68 C69 117.8(11)
O16 C68 C69 117.9(11)
C70 C69 C72 115.2(16)
C70 C69 C68 114.7(15)
C72 C69 C68 114.8(14)
C70 C69 C71 111.4(17)
C72 C69 C71 90.5(16)
C68 C69 C71 107.3(14)

loop_
_geom_bond_atom_site_label_1
_geom_bond_atom_site_label_2
_geom_bond_distance
Dy1 O2 2.273(7)
Dy1 O9 2.305(7)
Dy1 O16 2.325(7)
Dy1 O1 2.370(7)
Dy1 O7 2.472(6)
Dy1 O3 2.491(7)
Dy1 N1 2.501(8)
Dy1 N2 2.548(9)
Dy1 Dy4 3.7083(11)
Dy1 Dy2 3.7217(10)
Dy2 O4 2.263(7)
Dy2 O10 2.353(7)
Dy2 O11 2.359(7)
Dy2 O3 2.367(7)
Dy2 O5 2.470(6)
Dy2 O1 2.475(7)
Dy2 N3 2.476(9)
Dy2 N4 2.524(8)
Dy2 Dy3 3.7075(9)
Dy3 O6 2.272(7)
Dy3 O12 2.315(7)
Dy3 O13 2.325(7)
Dy3 O5 2.361(7)
Dy3 O3 2.466(6)
Dy3 O7 2.481(7)
Dy3 N5 2.496(8)
Dy3 N6 2.530(8)
Dy3 Dy4 3.6843(8)
Dy4 O8 2.254(7)
Dy4 O14 2.323(7)
Dy4 O15 2.331(7)
Dy4 O7 2.357(7)
Dy4 O5 2.474(7)
Dy4 N7 2.493(8)
Dy4 O1 2.495(7)
Dy4 N8 2.533(8)
O1 C1 1.422(12)
O2 C13 1.339(12)
O3 C14 1.425(12)
O4 C26 1.345(12)
O5 C27 1.439(12)
O6 C39 1.326(13)
O7 C40 1.413(11)
O8 C52 1.344(12)
O9 C53 1.268(13)
O10 C53 1.258(13)
O11 C58 1.279(12)
O12 C58 1.240(13)
O13 C63 1.253(13)
O14 C63 1.272(13)
O15 C68 1.256(13)
O16 C68 1.262(13)
O18 C73 1.42(2)
O19 C75 1.53(2)
O21 C77 1.38(3)
O22 C74 1.53(3)
O23 C76 1.30(2)
O27 C78 1.58(2)
N1 C2 1.336(14)
N1 C6 1.378(14)
N2 C7 1.272(14)
N2 C8 1.395(14)
N3 C15 1.340(14)
N3 C19 1.360(13)
N4 C20 1.291(14)
N4 C21 1.404(14)
N5 C28 1.323(13)
N5 C32 1.365(13)
N6 C33 1.258(14)
N6 C34 1.420(13)
N7 C41 1.337(13)
N7 C45 1.360(13)
N8 C46 1.275(13)
N8 C47 1.397(13)
C1 C2 1.475(15)
C2 C3 1.416(16)
C3 C4 1.379(18)
C4 C5 1.361(19)
C5 C6 1.407(17)
C6 C7 1.449(17)
C8 C9 1.405(16)
C8 C13 1.410(15)
C9 C10 1.345(18)
C10 C11 1.354(19)
C11 C12 1.386(16)
C12 C13 1.390(15)
C14 C15 1.489(14)
C15 C16 1.401(15)
C16 C17 1.344(16)
C17 C18 1.427(17)
C18 C19 1.366(15)
C19 C20 1.470(15)
C21 C26 1.400(15)
C21 C22 1.403(14)
C22 C23 1.366(16)
C23 C24 1.361(17)
C24 C25 1.391(16)
C25 C26 1.400(15)
C27 C28 1.502(14)
C28 C29 1.383(15)
C29 C30 1.363(16)
C30 C31 1.409(17)
C31 C32 1.377(16)
C32 C33 1.445(16)
C34 C35 1.385(15)
C34 C39 1.432(16)
C35 C36 1.383(17)
C36 C37 1.377(19)
C37 C38 1.409(17)
C38 C39 1.399(15)
C40 C41 1.503(14)
C41 C42 1.394(13)
C42 C43 1.369(15)
C43 C44 1.405(15)
C44 C45 1.358(14)
C45 C46 1.480(15)
C47 C48 1.397(15)
C47 C52 1.421(14)
C48 C49 1.385(15)
C49 C50 1.380(15)
C50 C51 1.383(15)
C51 C52 1.404(14)
C53 C54 1.536(14)
C54 C57 1.508(16)
C54 C55 1.508(17)
C54 C56 1.545(17)
C58 C59 1.53(2)
C59 C61 1.37(3)
C59 C60 1.48(2)
C59 C62 1.51(2)
C63 C64 1.530(14)
C64 C66 1.502(16)
C64 C67 1.503(18)
C64 C65 1.560(17)
C68 C69 1.51(2)
C69 C70 1.30(2)
C69 C72 1.49(2)
C69 C71 1.59(3)
